data_7720942
loop_
_publ_author_name
'Glok, Eduard'
'Schanbacher, Moritz'
'Luz, Christian'
'Radius, Udo'

_publ_section_title
;
 <i>N</i>-heterocyclic silylene complexes of group VI transition metal
 carbonyls.
;
_journal_issue 21
_journal_name_full 'Dalton transactions (Cambridge, England : 2003)'
_journal_page_first 8323
_journal_page_last 8331
_journal_paper_doi 10.1039/d6dt00663a
_journal_volume 55
_journal_year 2026
_chemical_formula_moiety 'C45 H51 Cr N5 O3 Si2'
_chemical_formula_sum 'C45 H51 Cr N5 O3 Si2'
_chemical_formula_weight 818.09
_space_group_crystal_system monoclinic
_space_group_IT_number 9
_space_group_name_Hall 'C -2yc'
_space_group_name_H-M_alt 'C 1 c 1'
_atom_sites_solution_hydrogens geom
_atom_sites_solution_primary dual
_atom_sites_solution_secondary difmap
_audit_creation_method SHELXL-2018/3
_audit_update_record
;
2026-03-18 deposited with the CCDC.	2026-04-28 downloaded from the CCDC.
;
_cell_angle_alpha 90
_cell_angle_beta 106.2790(10)
_cell_angle_gamma 90
_cell_formula_units_Z 4
_cell_length_a 19.8409(3)
_cell_length_b 13.67960(10)
_cell_length_c 16.6891(2)
_cell_measurement_reflns_used 14846
_cell_measurement_temperature 100(2)
_cell_measurement_theta_max 75.0820
_cell_measurement_theta_min 3.9900
_cell_volume 4348.08(9)
_computing_cell_refinement 'CrysAlisPro 1.171.40.53 (Rigaku OD, 2019)'
_computing_data_collection 'CrysAlisPro 1.171.40.53 (Rigaku OD, 2019)'
_computing_data_reduction 'CrysAlisPro 1.171.40.53 (Rigaku OD, 2019)'
_computing_molecular_graphics 'ShelXLe (Huebschle et all, 2011)'
_computing_publication_material 'SHELXL-2014/6 (Sheldrick, 2014)'
_computing_structure_refinement 'SHELXL-2018/3 (Sheldrick, 2018)'
_computing_structure_solution 'SHELXT 2014/5 (Sheldrick, 2014)'
_diffrn_ambient_temperature 100(2)
_diffrn_detector_area_resol_mean 10.000
_diffrn_measured_fraction_theta_full 0.997
_diffrn_measured_fraction_theta_max 0.984
_diffrn_measurement_device_type 'XtaLAB Synergy R, HyPix-Arc 150'
_diffrn_measurement_method w-scans
_diffrn_radiation_type CuK\a
_diffrn_radiation_wavelength 1.54184
_diffrn_reflns_av_R_equivalents 0.0314
_diffrn_reflns_av_unetI/netI 0.0236
_diffrn_reflns_Laue_measured_fraction_full 0.997
_diffrn_reflns_Laue_measured_fraction_max 0.984
_diffrn_reflns_limit_h_max 24
_diffrn_reflns_limit_h_min -24
_diffrn_reflns_limit_k_max 16
_diffrn_reflns_limit_k_min -17
_diffrn_reflns_limit_l_max 19
_diffrn_reflns_limit_l_min -20
_diffrn_reflns_number 22924
_diffrn_reflns_point_group_measured_fraction_full 0.809
_diffrn_reflns_point_group_measured_fraction_max 0.789
_diffrn_reflns_theta_full 72.000
_diffrn_reflns_theta_max 75.265
_diffrn_reflns_theta_min 3.979
_diffrn_source 'Rotating-anode X-ray tube'
_exptl_absorpt_coefficient_mu 3.045
_exptl_absorpt_correction_T_max 1.00000
_exptl_absorpt_correction_T_min 0.32205
_exptl_absorpt_correction_type multi-scan
_exptl_absorpt_process_details
;
CrysAlisPro 1.171.42.72a (Rigaku Oxford Diffraction, 2022)
Empirical absorption correction using spherical harmonics,
implemented in SCALE3 ABSPACK scaling algorithm.
;
_exptl_crystal_colour yellow
_exptl_crystal_density_diffrn 1.250
_exptl_crystal_description block
_exptl_crystal_F_000 1728
_exptl_crystal_size_max 0.530
_exptl_crystal_size_mid 0.340
_exptl_crystal_size_min 0.110
_refine_diff_density_max 0.325
_refine_diff_density_min -0.364
_refine_diff_density_rms 0.044
_refine_ls_abs_structure_details
;
 Refined as an inversion twin.
;
_refine_ls_abs_structure_Flack 0.053(6)
_refine_ls_extinction_method none
_refine_ls_goodness_of_fit_ref 1.123
_refine_ls_hydrogen_treatment constr
_refine_ls_matrix_type full
_refine_ls_number_parameters 519
_refine_ls_number_reflns 7101
_refine_ls_number_restraints 2
_refine_ls_restrained_S_all 1.123
_refine_ls_R_factor_all 0.0323
_refine_ls_R_factor_gt 0.0313
_refine_ls_shift/su_max 0.000
_refine_ls_shift/su_mean 0.000
_refine_ls_structure_factor_coef Fsqd
_refine_ls_weighting_details 'w=1/[\s^2^(Fo^2^)+(0.0621P)^2^+0.6359P] where P=(Fo^2^+2Fc^2^)/3'
_refine_ls_weighting_scheme calc
_refine_ls_wR_factor_gt 0.0944
_refine_ls_wR_factor_ref 0.0950
_reflns_Friedel_coverage 0.601
_reflns_Friedel_fraction_full 0.621
_reflns_Friedel_fraction_max 0.593
_reflns_number_gt 6810
_reflns_number_total 7101
_reflns_threshold_expression 'I > 2\s(I)'
_cod_data_source_file d6dt00663a2.cif
_cod_data_source_block compound_4
_cod_depositor_comments 'Adding full bibliography for 7720939--7720944.cif.'
_cod_original_sg_symbol_H-M 'C c'
_cod_database_code 7720942
_shelx_shelxl_version_number 2018/3
_shelx_space_group_comment
;
The symmetry employed for this shelxl refinement is uniquely defined
by the following loop, which should always be used as a source of
symmetry information in preference to the above space-group names.
They are only intended as comments.
;
_shelx_estimated_absorpt_t_min 0.295
_shelx_estimated_absorpt_t_max 0.731

loop_
_space_group_symop_operation_xyz
'x, y, z'
'x, -y, z+1/2'
'x+1/2, y+1/2, z'
'x+1/2, -y+1/2, z+1/2'

loop_
_atom_site_label
_atom_site_type_symbol
_atom_site_fract_x
_atom_site_fract_y
_atom_site_fract_z
_atom_site_U_iso_or_equiv
_atom_site_adp_type
_atom_site_occupancy
_atom_site_site_symmetry_order
_atom_site_calc_flag
_atom_site_refinement_flags_posn
_atom_site_refinement_flags_adp
_atom_site_refinement_flags_occupancy
_atom_site_disorder_assembly
_atom_site_disorder_group
Cr01 Cr 0.49641(3) 0.62376(2) 0.50023(4) 0.01836(11) Uani 1 1 d . . . . .
N1 N 0.55512(14) 0.36972(15) 0.55974(17) 0.0217(5) Uani 1 1 d . . . . .
Si02 Si 0.49873(4) 0.45778(4) 0.50392(5) 0.01865(15) Uani 1 1 d . . . . .
N2 N 0.44110(15) 0.61885(14) 0.37686(17) 0.0224(6) Uani 1 1 d . . . . .
C2 C 0.36998(16) 0.6113(2) 0.21958(19) 0.0306(6) Uani 1 1 d . . . . .
H2A H 0.323264 0.583849 0.213942 0.046 Uiso 1 1 calc R U . . .
H2B H 0.395136 0.569983 0.189534 0.046 Uiso 1 1 calc R U . . .
H2C H 0.365240 0.677445 0.196077 0.046 Uiso 1 1 calc R U . . .
Si03 Si 0.49328(5) 0.78862(4) 0.49805(6) 0.01998(15) Uani 1 1 d . . . . .
O004 O 0.58198(15) 0.62683(14) 0.68065(16) 0.0334(6) Uani 1 1 d . . . . .
C007 C 0.54813(18) 0.62607(17) 0.6113(2) 0.0258(7) Uani 1 1 d . . . . .
O008 O 0.35979(15) 0.62962(17) 0.54864(17) 0.0401(6) Uani 1 1 d . . . . .
N00C N 0.44288(14) 0.36565(16) 0.45317(17) 0.0224(5) Uani 1 1 d . . . . .
O00D O 0.63723(14) 0.63533(17) 0.46249(17) 0.0378(6) Uani 1 1 d . . . . .
C00E C 0.42289(18) 0.86788(18) 0.3370(2) 0.0238(6) Uani 1 1 d . . . . .
C00G C 0.3132(3) 0.8800(2) 0.0754(3) 0.0466(11) Uani 1 1 d . . . . .
H00A H 0.346850 0.876507 0.042304 0.070 Uiso 1 1 calc R U . . .
H00B H 0.288809 0.943111 0.065711 0.070 Uiso 1 1 calc R U . . .
H00C H 0.278821 0.827042 0.058675 0.070 Uiso 1 1 calc R U . . .
C00H C 0.41187(18) 0.62610(17) 0.5302(2) 0.0239(7) Uani 1 1 d . . . . .
C00I C 0.61709(17) 0.38576(19) 0.7079(2) 0.0228(6) Uani 1 1 d . . . . .
C00J C 0.46880(17) 0.2722(2) 0.4796(2) 0.0290(7) Uani 1 1 d . . . . .
H00J H 0.445123 0.213477 0.457874 0.035 Uiso 1 1 calc R U . . .
C00K C 0.54788(18) 0.3879(2) 0.7284(2) 0.0301(7) Uani 1 1 d . . . . .
H00D H 0.522041 0.447155 0.704918 0.045 Uiso 1 1 calc R U . . .
H00E H 0.556302 0.387849 0.789159 0.045 Uiso 1 1 calc R U . . .
H00F H 0.520262 0.330195 0.704552 0.045 Uiso 1 1 calc R U . . .
C00L C 0.68051(18) 0.3881(2) 0.7712(2) 0.0250(6) Uani 1 1 d . . . . .
H00L H 0.679601 0.391173 0.827738 0.030 Uiso 1 1 calc R U . . .
C00M C 0.6749(2) 0.8582(3) 0.6136(3) 0.0436(9) Uani 1 1 d . . . . .
H00G H 0.658101 0.801177 0.578042 0.065 Uiso 1 1 calc R U . . .
H00H H 0.725392 0.851719 0.640240 0.065 Uiso 1 1 calc R U . . .
H00I H 0.665927 0.917647 0.579561 0.065 Uiso 1 1 calc R U . . .
C00N C 0.34911(18) 0.8654(2) 0.3120(2) 0.0271(7) Uani 1 1 d . . . . .
C00O C 0.4244(2) 0.8665(2) 0.1940(2) 0.0312(7) Uani 1 1 d . . . . .
H00O H 0.450062 0.864620 0.153709 0.037 Uiso 1 1 calc R U . . .
C00P C 0.51000(18) 0.9734(2) 0.5372(2) 0.0312(7) Uani 1 1 d . . . . .
H00P H 0.524040 1.031651 0.568447 0.037 Uiso 1 1 calc R U . . .
C00Q C 0.6384(2) 0.86998(19) 0.8254(2) 0.0324(8) Uani 1 1 d . . . . .
C00R C 0.6732(2) 0.8645(2) 0.7643(2) 0.0337(8) Uani 1 1 d . . . . .
H00R H 0.722964 0.860942 0.780331 0.040 Uiso 1 1 calc R U . . .
C00S C 0.46128(19) 0.8659(2) 0.2787(2) 0.0281(7) Uani 1 1 d . . . . .
C00T C 0.5270(2) 0.87166(19) 0.7177(2) 0.0264(7) Uani 1 1 d . . . . .
C00U C 0.6858(2) 0.3798(2) 0.5156(2) 0.0301(7) Uani 1 1 d . . . . .
H00K H 0.652450 0.330877 0.484790 0.045 Uiso 1 1 calc R U . . .
H00M H 0.733303 0.362649 0.513598 0.045 Uiso 1 1 calc R U . . .
H00N H 0.673158 0.444241 0.490194 0.045 Uiso 1 1 calc R U . . .
C00V C 0.63669(18) 0.8642(2) 0.6798(2) 0.0282(7) Uani 1 1 d . . . . .
C00W C 0.25641(18) 0.37767(17) 0.2537(2) 0.0242(7) Uani 1 1 d . . . . .
C00X C 0.4479(2) 0.8726(2) 0.6921(3) 0.0361(8) Uani 1 1 d . . . . .
H00Q H 0.430794 0.928246 0.655018 0.054 Uiso 1 1 calc R U . . .
H00S H 0.431146 0.878371 0.741875 0.054 Uiso 1 1 calc R U . . .
H00T H 0.430163 0.811667 0.662779 0.054 Uiso 1 1 calc R U . . .
C00Y C 0.74448(17) 0.38589(18) 0.7535(2) 0.0230(6) Uani 1 1 d . . . . .
C00Z C 0.47381(18) 0.9725(2) 0.4565(2) 0.0320(7) Uani 1 1 d . . . . .
H00Z H 0.459408 1.030131 0.424467 0.038 Uiso 1 1 calc R U . . .
C010 C 0.56371(19) 0.87083(18) 0.6575(2) 0.0244(7) Uani 1 1 d . . . . .
C011 C 0.53022(17) 0.2744(2) 0.5386(2) 0.0286(7) Uani 1 1 d . . . . .
H011 H 0.554549 0.217427 0.563600 0.034 Uiso 1 1 calc R U . . .
C013 C 0.32179(18) 0.37325(19) 0.2387(2) 0.0240(6) Uani 1 1 d . . . . .
H013 H 0.324301 0.371155 0.182673 0.029 Uiso 1 1 calc R U . . .
C014 C 0.3094(2) 0.3818(2) 0.4915(2) 0.0313(8) Uani 1 1 d . . . . .
H01A H 0.261387 0.365712 0.491993 0.047 Uiso 1 1 calc R U . . .
H01B H 0.321619 0.447202 0.515022 0.047 Uiso 1 1 calc R U . . .
H01C H 0.342049 0.333790 0.524949 0.047 Uiso 1 1 calc R U . . .
C015 C 0.3148(2) 0.8672(2) 0.2265(2) 0.0322(8) Uani 1 1 d . . . . .
H015 H 0.264951 0.866494 0.208644 0.039 Uiso 1 1 calc R U . . .
C016 C 0.5652(2) 0.87108(19) 0.8011(2) 0.0316(8) Uani 1 1 d . . . . .
H016 H 0.540938 0.871439 0.842731 0.038 Uiso 1 1 calc R U . . .
C018 C 0.5406(2) 0.8652(2) 0.3057(3) 0.0362(8) Uani 1 1 d . . . . .
H01D H 0.558013 0.863350 0.256292 0.054 Uiso 1 1 calc R U . . .
H01E H 0.557281 0.807432 0.340272 0.054 Uiso 1 1 calc R U . . .
H01F H 0.557818 0.924380 0.338035 0.054 Uiso 1 1 calc R U . . .
C019 C 0.3516(2) 0.86987(19) 0.1668(2) 0.0321(8) Uani 1 1 d . . . . .
C1 C 0.40971(17) 0.61534(19) 0.3089(2) 0.0242(6) Uani 1 1 d . . . . .
C01B C 0.38374(18) 0.37183(17) 0.3037(2) 0.0231(6) Uani 1 1 d . . . . .
C01C C 0.31419(18) 0.37979(18) 0.4031(2) 0.0224(6) Uani 1 1 d . . . . .
C01D C 0.5828(2) 0.62972(19) 0.4743(2) 0.0288(7) Uani 1 1 d . . . . .
C01E C 0.1897(2) 0.3751(2) 0.1823(2) 0.0327(8) Uani 1 1 d . . . . .
H01G H 0.201244 0.382920 0.129304 0.049 Uiso 1 1 calc R U . . .
H01H H 0.158636 0.428399 0.188870 0.049 Uiso 1 1 calc R U . . .
H01I H 0.165905 0.312345 0.182506 0.049 Uiso 1 1 calc R U . . .
C01F C 0.25349(18) 0.38172(18) 0.3356(2) 0.0244(7) Uani 1 1 d . . . . .
H01J H 0.208999 0.385935 0.346305 0.029 Uiso 1 1 calc R U . . .
C01G C 0.45473(18) 0.3687(2) 0.2865(2) 0.0301(7) Uani 1 1 d . . . . .
H01K H 0.448198 0.368568 0.226053 0.045 Uiso 1 1 calc R U . . .
H01L H 0.479758 0.309305 0.310990 0.045 Uiso 1 1 calc R U . . .
H01M H 0.482165 0.426242 0.311249 0.045 Uiso 1 1 calc R U . . .
C01H C 0.30818(19) 0.8615(3) 0.3752(2) 0.0360(8) Uani 1 1 d . . . . .
H01N H 0.257970 0.867948 0.346746 0.054 Uiso 1 1 calc R U . . .
H01O H 0.323055 0.915066 0.415199 0.054 Uiso 1 1 calc R U . . .
H01P H 0.316817 0.798846 0.404789 0.054 Uiso 1 1 calc R U . . .
C01I C 0.37946(17) 0.37412(16) 0.38621(19) 0.0202(6) Uani 1 1 d . . . . .
C01J C 0.6783(3) 0.8763(2) 0.9166(3) 0.0473(11) Uani 1 1 d . . . . .
H01Q H 0.728413 0.865715 0.923139 0.071 Uiso 1 1 calc R U . . .
H01R H 0.660999 0.826170 0.947852 0.071 Uiso 1 1 calc R U . . .
H01S H 0.671459 0.941115 0.938085 0.071 Uiso 1 1 calc R U . . .
C3_1 C 0.74509(17) 0.38488(18) 0.6701(2) 0.0232(6) Uani 1 1 d . . . . .
H3_1 H 0.788895 0.385985 0.657462 0.028 Uiso 1 1 calc R U . . .
C4_1 C 0.68374(18) 0.38232(19) 0.6051(2) 0.0229(6) Uani 1 1 d . . . . .
C5_1 C 0.61948(16) 0.38072(16) 0.6252(2) 0.0196(6) Uani 1 1 d . . . . .
C6_1 C 0.81210(19) 0.38232(19) 0.8230(2) 0.0291(7) Uani 1 1 d . . . . .
H6A_1 H 0.833766 0.317787 0.823956 0.044 Uiso 1 1 calc R U . . .
H6B_1 H 0.802210 0.394197 0.876492 0.044 Uiso 1 1 calc R U . . .
H6C_1 H 0.844246 0.432640 0.813683 0.044 Uiso 1 1 calc R U . . .
N7_1 N 0.52503(15) 0.87946(15) 0.57104(17) 0.0240(6) Uani 1 1 d . . . . .
N8_1 N 0.45923(15) 0.87755(15) 0.42367(17) 0.0245(6) Uani 1 1 d . . . . .

loop_
_atom_site_aniso_label
_atom_site_aniso_U_11
_atom_site_aniso_U_22
_atom_site_aniso_U_33
_atom_site_aniso_U_23
_atom_site_aniso_U_13
_atom_site_aniso_U_12
Cr01 0.02044(19) 0.01540(17) 0.01644(19) -0.00020(17) 0.00056(14) -0.00010(17)
N1 0.0194(12) 0.0170(10) 0.0238(13) 0.0005(8) -0.0019(10) -0.0008(8)
Si02 0.0184(3) 0.0158(3) 0.0187(3) 0.0004(3) 0.0001(3) -0.0003(3)
N2 0.0232(13) 0.0178(11) 0.0250(14) 0.0010(8) 0.0046(11) 0.0001(8)
C2 0.0269(14) 0.0369(15) 0.0230(15) 0.0018(11) -0.0012(12) 0.0003(11)
Si03 0.0227(3) 0.0157(3) 0.0191(3) -0.0006(3) 0.0020(3) -0.0003(3)
O004 0.0405(14) 0.0292(11) 0.0232(12) -0.0007(7) -0.0032(10) -0.0016(8)
C007 0.0261(16) 0.0185(13) 0.0305(17) 0.0009(10) 0.0043(13) -0.0017(10)
O008 0.0350(14) 0.0532(15) 0.0349(14) -0.0048(9) 0.0143(11) -0.0022(10)
N00C 0.0223(13) 0.0184(11) 0.0226(12) -0.0004(8) -0.0003(10) 0.0004(9)
O00D 0.0261(13) 0.0514(14) 0.0377(14) -0.0010(10) 0.0119(10) -0.0023(10)
C00E 0.0280(16) 0.0184(12) 0.0213(16) 0.0034(10) 0.0007(13) 0.0018(10)
C00G 0.062(3) 0.040(2) 0.027(2) -0.0004(13) -0.0068(19) 0.0102(15)
C00H 0.0275(17) 0.0245(15) 0.0187(14) -0.0019(9) 0.0046(12) -0.0001(10)
C00I 0.0218(15) 0.0218(13) 0.0246(15) 0.0034(10) 0.0061(12) 0.0026(10)
C00J 0.0305(14) 0.0138(11) 0.0363(17) -0.0006(11) -0.0008(13) -0.0010(11)
C00K 0.0260(15) 0.0358(16) 0.0296(17) 0.0055(12) 0.0094(13) 0.0023(12)
C00L 0.0281(16) 0.0245(13) 0.0196(14) 0.0022(10) 0.0023(12) 0.0052(11)
C00M 0.0289(17) 0.065(2) 0.0379(19) -0.0092(17) 0.0109(15) -0.0057(16)
C00N 0.0289(17) 0.0199(13) 0.0301(17) 0.0003(11) 0.0044(13) 0.0019(11)
C00O 0.042(2) 0.0265(14) 0.0262(17) 0.0017(11) 0.0114(15) 0.0006(12)
C00P 0.0391(17) 0.0165(13) 0.0326(15) -0.0023(11) 0.0009(14) -0.0013(12)
C00Q 0.044(2) 0.0231(14) 0.0242(17) -0.0004(11) -0.0003(15) -0.0050(12)
C00R 0.0271(17) 0.0362(17) 0.0326(18) -0.0022(13) -0.0002(14) -0.0062(13)
C00S 0.0309(18) 0.0193(13) 0.0319(18) 0.0033(11) 0.0051(14) 0.0016(11)
C00T 0.0316(17) 0.0183(13) 0.0298(17) -0.0031(11) 0.0096(14) -0.0004(11)
C00U 0.0307(18) 0.0369(18) 0.0219(16) -0.0030(11) 0.0064(13) 0.0012(12)
C00V 0.0280(17) 0.0304(15) 0.0243(16) -0.0037(12) 0.0040(13) -0.0054(12)
C00W 0.0247(15) 0.0187(13) 0.0231(15) 0.0005(9) -0.0034(12) -0.0027(9)
C00X 0.032(2) 0.0372(18) 0.040(2) -0.0028(12) 0.0116(16) -0.0002(12)
C00Y 0.0220(14) 0.0192(12) 0.0242(15) 0.0006(10) 0.0009(12) 0.0009(10)
C00Z 0.0436(17) 0.0161(13) 0.0320(16) 0.0021(12) 0.0037(14) 0.0007(12)
C010 0.0307(17) 0.0171(12) 0.0228(16) -0.0041(9) 0.0032(13) -0.0027(10)
C011 0.0263(14) 0.0173(13) 0.0347(16) 0.0030(11) -0.0040(12) 0.0015(11)
C013 0.0298(16) 0.0215(13) 0.0197(14) -0.0012(10) 0.0053(12) -0.0035(10)
C014 0.0305(18) 0.0396(18) 0.0245(16) 0.0008(11) 0.0089(14) -0.0025(12)
C015 0.0297(18) 0.0258(15) 0.0340(19) -0.0023(12) -0.0025(14) 0.0008(12)
C016 0.041(2) 0.0244(14) 0.0286(18) -0.0033(11) 0.0093(15) -0.0059(11)
C018 0.0313(19) 0.0355(17) 0.041(2) -0.0010(13) 0.0096(16) 0.0005(12)
C019 0.041(2) 0.0222(14) 0.0267(17) 0.0002(11) -0.0004(15) 0.0025(11)
C1 0.0210(14) 0.0236(13) 0.0262(16) 0.0023(10) 0.0037(12) 0.0014(10)
C01B 0.0246(15) 0.0192(12) 0.0239(16) -0.0027(9) 0.0042(12) -0.0032(9)
C01C 0.0242(16) 0.0208(13) 0.0194(14) -0.0009(9) 0.0015(12) -0.0011(10)
C01D 0.033(2) 0.0259(15) 0.0220(16) -0.0011(10) -0.0013(13) 0.0004(11)
C01E 0.0311(18) 0.0303(16) 0.0277(17) 0.0007(11) -0.0065(14) -0.0025(11)
C01F 0.0179(15) 0.0233(14) 0.0291(16) -0.0005(10) 0.0018(12) -0.0013(10)
C01G 0.0272(16) 0.0319(15) 0.0323(17) -0.0056(12) 0.0099(13) -0.0048(11)
C01H 0.0302(17) 0.0389(17) 0.0392(19) -0.0005(14) 0.0103(15) -0.0011(13)
C01I 0.0201(14) 0.0175(12) 0.0202(14) -0.0027(9) 0.0009(12) -0.0027(9)
C01J 0.064(3) 0.042(2) 0.026(2) 0.0010(13) -0.0034(19) -0.0101(15)
C3_1 0.0207(15) 0.0237(13) 0.0253(15) 0.0004(10) 0.0067(12) -0.0004(10)
C4_1 0.0226(16) 0.0208(13) 0.0250(16) 0.0005(10) 0.0062(13) 0.0021(10)
C5_1 0.0178(14) 0.0165(12) 0.0204(14) 0.0022(9) -0.0014(11) 0.0027(9)
C6_1 0.0263(16) 0.0263(15) 0.0284(16) -0.0007(11) -0.0024(13) 0.0021(11)
N7_1 0.0289(15) 0.0183(12) 0.0211(13) -0.0006(8) 0.0012(11) -0.0005(8)
N8_1 0.0284(14) 0.0173(12) 0.0238(14) 0.0011(8) 0.0006(11) 0.0002(8)

loop_
_atom_type_symbol
_atom_type_description
_atom_type_scat_dispersion_real
_atom_type_scat_dispersion_imag
_atom_type_scat_source
C C 0.0181 0.0091 'International Tables Vol C Tables 4.2.6.8 and 6.1.1.4'
H H 0.0000 0.0000 'International Tables Vol C Tables 4.2.6.8 and 6.1.1.4'
N N 0.0311 0.0180 'International Tables Vol C Tables 4.2.6.8 and 6.1.1.4'
O O 0.0492 0.0322 'International Tables Vol C Tables 4.2.6.8 and 6.1.1.4'
Si Si 0.2541 0.3302 'International Tables Vol C Tables 4.2.6.8 and 6.1.1.4'
Cr Cr -0.1635 2.4439 'International Tables Vol C Tables 4.2.6.8 and 6.1.1.4'

loop_
_geom_angle_atom_site_label_1
_geom_angle_atom_site_label_2
_geom_angle_atom_site_label_3
_geom_angle
_geom_angle_site_symmetry_1
_geom_angle_site_symmetry_3
_geom_angle_publ_flag
C007 Cr01 C00H 91.08(15) . . ?
C007 Cr01 C01D 86.84(15) . . ?
C00H Cr01 C01D 175.99(12) . . ?
C007 Cr01 N2 178.54(15) . . ?
C00H Cr01 N2 90.08(13) . . ?
C01D Cr01 N2 92.05(13) . . ?
C007 Cr01 Si03 90.24(8) . . ?
C00H Cr01 Si03 87.98(8) . . ?
C01D Cr01 Si03 88.61(9) . . ?
N2 Cr01 Si03 90.69(6) . . ?
C007 Cr01 Si02 89.35(8) . . ?
C00H Cr01 Si02 91.30(8) . . ?
C01D Cr01 Si02 92.10(8) . . ?
N2 Cr01 Si02 89.74(6) . . ?
Si03 Cr01 Si02 179.16(5) . . ?
C011 N1 C5_1 117.6(2) . . ?
C011 N1 Si02 112.5(2) . . ?
C5_1 N1 Si02 129.79(16) . . ?
N1 Si02 N00C 89.15(9) . . ?
N1 Si02 Cr01 135.77(9) . . ?
N00C Si02 Cr01 135.06(9) . . ?
C1 N2 Cr01 178.9(3) . . ?
C1 C2 H2A 109.5 . . ?
C1 C2 H2B 109.5 . . ?
H2A C2 H2B 109.5 . . ?
C1 C2 H2C 109.5 . . ?
H2A C2 H2C 109.5 . . ?
H2B C2 H2C 109.5 . . ?
N7_1 Si03 N8_1 89.54(9) . . ?
N7_1 Si03 Cr01 134.71(9) . . ?
N8_1 Si03 Cr01 135.75(9) . . ?
O004 C007 Cr01 178.5(3) . . ?
C00J N00C C01I 118.9(2) . . ?
C00J N00C Si02 112.4(2) . . ?
C01I N00C Si02 128.51(17) . . ?
C00S C00E C00N 121.3(3) . . ?
C00S C00E N8_1 119.3(3) . . ?
C00N C00E N8_1 119.4(3) . . ?
C019 C00G H00A 109.5 . . ?
C019 C00G H00B 109.5 . . ?
H00A C00G H00B 109.5 . . ?
C019 C00G H00C 109.5 . . ?
H00A C00G H00C 109.5 . . ?
H00B C00G H00C 109.5 . . ?
O008 C00H Cr01 178.6(2) . . ?
C5_1 C00I C00L 118.4(3) . . ?
C5_1 C00I C00K 120.8(3) . . ?
C00L C00I C00K 120.8(3) . . ?
C011 C00J N00C 113.0(3) . . ?
C011 C00J H00J 123.5 . . ?
N00C C00J H00J 123.5 . . ?
C00I C00K H00D 109.5 . . ?
C00I C00K H00E 109.5 . . ?
H00D C00K H00E 109.5 . . ?
C00I C00K H00F 109.5 . . ?
H00D C00K H00F 109.5 . . ?
H00E C00K H00F 109.5 . . ?
C00Y C00L C00I 121.6(3) . . ?
C00Y C00L H00L 119.2 . . ?
C00I C00L H00L 119.2 . . ?
C00V C00M H00G 109.5 . . ?
C00V C00M H00H 109.5 . . ?
H00G C00M H00H 109.5 . . ?
C00V C00M H00I 109.5 . . ?
H00G C00M H00I 109.5 . . ?
H00H C00M H00I 109.5 . . ?
C015 C00N C00E 118.1(3) . . ?
C015 C00N C01H 120.9(3) . . ?
C00E C00N C01H 121.0(3) . . ?
C019 C00O C00S 122.2(3) . . ?
C019 C00O H00O 118.9 . . ?
C00S C00O H00O 118.9 . . ?
C00Z C00P N7_1 113.0(3) . . ?
C00Z C00P H00P 123.5 . . ?
N7_1 C00P H00P 123.5 . . ?
C00R C00Q C016 118.6(3) . . ?
C00R C00Q C01J 121.1(4) . . ?
C016 C00Q C01J 120.2(4) . . ?
C00Q C00R C00V 121.4(4) . . ?
C00Q C00R H00R 119.3 . . ?
C00V C00R H00R 119.3 . . ?
C00E C00S C00O 118.2(3) . . ?
C00E C00S C018 121.3(3) . . ?
C00O C00S C018 120.5(3) . . ?
C016 C00T C010 118.2(3) . . ?
C016 C00T C00X 121.2(3) . . ?
C010 C00T C00X 120.6(3) . . ?
C4_1 C00U H00K 109.5 . . ?
C4_1 C00U H00M 109.5 . . ?
H00K C00U H00M 109.5 . . ?
C4_1 C00U H00N 109.5 . . ?
H00K C00U H00N 109.5 . . ?
H00M C00U H00N 109.5 . . ?
C00R C00V C010 118.5(3) . . ?
C00R C00V C00M 121.1(3) . . ?
C010 C00V C00M 120.4(3) . . ?
C01F C00W C013 118.6(3) . . ?
C01F C00W C01E 120.5(3) . . ?
C013 C00W C01E 120.8(3) . . ?
C00T C00X H00Q 109.5 . . ?
C00T C00X H00S 109.5 . . ?
H00Q C00X H00S 109.5 . . ?
C00T C00X H00T 109.5 . . ?
H00Q C00X H00T 109.5 . . ?
H00S C00X H00T 109.5 . . ?
C00L C00Y C3_1 118.6(3) . . ?
C00L C00Y C6_1 120.6(3) . . ?
C3_1 C00Y C6_1 120.8(3) . . ?
C00P C00Z N8_1 113.2(3) . . ?
C00P C00Z H00Z 123.4 . . ?
N8_1 C00Z H00Z 123.4 . . ?
C00V C010 C00T 121.4(3) . . ?
C00V C010 N7_1 119.8(3) . . ?
C00T C010 N7_1 118.8(3) . . ?
C00J C011 N1 113.0(3) . . ?
C00J C011 H011 123.5 . . ?
N1 C011 H011 123.5 . . ?
C00W C013 C01B 121.6(3) . . ?
C00W C013 H013 119.2 . . ?
C01B C013 H013 119.2 . . ?
C01C C014 H01A 109.5 . . ?
C01C C014 H01B 109.5 . . ?
H01A C014 H01B 109.5 . . ?
C01C C014 H01C 109.5 . . ?
H01A C014 H01C 109.5 . . ?
H01B C014 H01C 109.5 . . ?
C019 C015 C00N 121.9(4) . . ?
C019 C015 H015 119.0 . . ?
C00N C015 H015 119.0 . . ?
C00T C016 C00Q 121.7(4) . . ?
C00T C016 H016 119.2 . . ?
C00Q C016 H016 119.2 . . ?
C00S C018 H01D 109.5 . . ?
C00S C018 H01E 109.5 . . ?
H01D C018 H01E 109.5 . . ?
C00S C018 H01F 109.5 . . ?
H01D C018 H01F 109.5 . . ?
H01E C018 H01F 109.5 . . ?
C00O C019 C015 118.1(3) . . ?
C00O C019 C00G 121.2(4) . . ?
C015 C019 C00G 120.6(4) . . ?
N2 C1 C2 178.8(4) . . ?
C013 C01B C01I 118.8(3) . . ?
C013 C01B C01G 121.1(3) . . ?
C01I C01B C01G 120.1(3) . . ?
C01F C01C C01I 118.4(3) . . ?
C01F C01C C014 120.8(3) . . ?
C01I C01C C014 120.9(3) . . ?
O00D C01D Cr01 176.4(3) . . ?
C00W C01E H01G 109.5 . . ?
C00W C01E H01H 109.5 . . ?
H01G C01E H01H 109.5 . . ?
C00W C01E H01I 109.5 . . ?
H01G C01E H01I 109.5 . . ?
H01H C01E H01I 109.5 . . ?
C00W C01F C01C 121.9(3) . . ?
C00W C01F H01J 119.1 . . ?
C01C C01F H01J 119.1 . . ?
C01B C01G H01K 109.5 . . ?
C01B C01G H01L 109.5 . . ?
H01K C01G H01L 109.5 . . ?
C01B C01G H01M 109.5 . . ?
H01K C01G H01M 109.5 . . ?
H01L C01G H01M 109.5 . . ?
C00N C01H H01N 109.5 . . ?
C00N C01H H01O 109.5 . . ?
H01N C01H H01O 109.5 . . ?
C00N C01H H01P 109.5 . . ?
H01N C01H H01P 109.5 . . ?
H01O C01H H01P 109.5 . . ?
C01C C01I C01B 120.7(3) . . ?
C01C C01I N00C 120.4(3) . . ?
C01B C01I N00C 118.8(3) . . ?
C00Q C01J H01Q 109.5 . . ?
C00Q C01J H01R 109.5 . . ?
H01Q C01J H01R 109.5 . . ?
C00Q C01J H01S 109.5 . . ?
H01Q C01J H01S 109.5 . . ?
H01R C01J H01S 109.5 . . ?
C4_1 C3_1 C00Y 122.0(3) . . ?
C4_1 C3_1 H3_1 119.0 . . ?
C00Y C3_1 H3_1 119.0 . . ?
C3_1 C4_1 C5_1 118.1(3) . . ?
C3_1 C4_1 C00U 120.9(3) . . ?
C5_1 C4_1 C00U 121.0(3) . . ?
C00I C5_1 C4_1 121.3(3) . . ?
C00I C5_1 N1 119.2(3) . . ?
C4_1 C5_1 N1 119.5(3) . . ?
C00Y C6_1 H6A_1 109.5 . . ?
C00Y C6_1 H6B_1 109.5 . . ?
H6A_1 C6_1 H6B_1 109.5 . . ?
C00Y C6_1 H6C_1 109.5 . . ?
H6A_1 C6_1 H6C_1 109.5 . . ?
H6B_1 C6_1 H6C_1 109.5 . . ?
C00P N7_1 C010 118.2(2) . . ?
C00P N7_1 Si03 112.4(2) . . ?
C010 N7_1 Si03 129.38(18) . . ?
C00Z N8_1 C00E 118.0(2) . . ?
C00Z N8_1 Si03 111.9(2) . . ?
C00E N8_1 Si03 130.10(18) . . ?

loop_
_geom_bond_atom_site_label_1
_geom_bond_atom_site_label_2
_geom_bond_distance
_geom_bond_site_symmetry_2
_geom_bond_publ_flag
Cr01 C007 1.850(4) . ?
Cr01 C00H 1.880(3) . ?
Cr01 C01D 1.885(4) . ?
Cr01 N2 2.045(3) . ?
Cr01 Si03 2.2560(6) . ?
Cr01 Si02 2.2715(6) . ?
N1 C011 1.404(3) . ?
N1 C5_1 1.437(4) . ?
N1 Si02 1.728(2) . ?
Si02 N00C 1.734(2) . ?
N2 C1 1.131(4) . ?
C2 C1 1.480(4) . ?
C2 H2A 0.9800 . ?
C2 H2B 0.9800 . ?
C2 H2C 0.9800 . ?
Si03 N7_1 1.731(2) . ?
Si03 N8_1 1.734(3) . ?
O004 C007 1.164(4) . ?
O008 C00H 1.159(4) . ?
N00C C00J 1.402(3) . ?
N00C C01I 1.434(4) . ?
O00D C01D 1.153(5) . ?
C00E C00S 1.394(5) . ?
C00E C00N 1.406(5) . ?
C00E N8_1 1.431(4) . ?
C00G C019 1.509(5) . ?
C00G H00A 0.9800 . ?
C00G H00B 0.9800 . ?
C00G H00C 0.9800 . ?
C00I C5_1 1.396(5) . ?
C00I C00L 1.398(4) . ?
C00I C00K 1.506(5) . ?
C00J C011 1.335(3) . ?
C00J H00J 0.9500 . ?
C00K H00D 0.9800 . ?
C00K H00E 0.9800 . ?
C00K H00F 0.9800 . ?
C00L C00Y 1.382(5) . ?
C00L H00L 0.9500 . ?
C00M C00V 1.507(5) . ?
C00M H00G 0.9800 . ?
C00M H00H 0.9800 . ?
C00M H00I 0.9800 . ?
C00N C015 1.398(5) . ?
C00N C01H 1.502(5) . ?
C00O C019 1.389(5) . ?
C00O C00S 1.397(5) . ?
C00O H00O 0.9500 . ?
C00P C00Z 1.338(4) . ?
C00P N7_1 1.401(3) . ?
C00P H00P 0.9500 . ?
C00Q C00R 1.385(6) . ?
C00Q C016 1.393(6) . ?
C00Q C01J 1.508(5) . ?
C00R C00V 1.392(5) . ?
C00R H00R 0.9500 . ?
C00S C018 1.510(5) . ?
C00T C016 1.386(5) . ?
C00T C010 1.397(5) . ?
C00T C00X 1.507(5) . ?
C00U C4_1 1.507(5) . ?
C00U H00K 0.9800 . ?
C00U H00M 0.9800 . ?
C00U H00N 0.9800 . ?
C00V C010 1.393(5) . ?
C00W C01F 1.386(5) . ?
C00W C013 1.390(5) . ?
C00W C01E 1.513(4) . ?
C00X H00Q 0.9800 . ?
C00X H00S 0.9800 . ?
C00X H00T 0.9800 . ?
C00Y C3_1 1.395(5) . ?
C00Y C6_1 1.509(4) . ?
C00Z N8_1 1.408(4) . ?
C00Z H00Z 0.9500 . ?
C010 N7_1 1.437(4) . ?
C011 H011 0.9500 . ?
C013 C01B 1.393(4) . ?
C013 H013 0.9500 . ?
C014 C01C 1.505(5) . ?
C014 H01A 0.9800 . ?
C014 H01B 0.9800 . ?
C014 H01C 0.9800 . ?
C015 C019 1.391(6) . ?
C015 H015 0.9500 . ?
C016 H016 0.9500 . ?
C018 H01D 0.9800 . ?
C018 H01E 0.9800 . ?
C018 H01F 0.9800 . ?
C01B C01I 1.404(5) . ?
C01B C01G 1.515(5) . ?
C01C C01F 1.399(4) . ?
C01C C01I 1.402(5) . ?
C01E H01G 0.9800 . ?
C01E H01H 0.9800 . ?
C01E H01I 0.9800 . ?
C01F H01J 0.9500 . ?
C01G H01K 0.9800 . ?
C01G H01L 0.9800 . ?
C01G H01M 0.9800 . ?
C01H H01N 0.9800 . ?
C01H H01O 0.9800 . ?
C01H H01P 0.9800 . ?
C01J H01Q 0.9800 . ?
C01J H01R 0.9800 . ?
C01J H01S 0.9800 . ?
C3_1 C4_1 1.385(5) . ?
C3_1 H3_1 0.9500 . ?
C4_1 C5_1 1.406(5) . ?
C6_1 H6A_1 0.9800 . ?
C6_1 H6B_1 0.9800 . ?
C6_1 H6C_1 0.9800 . ?
